data_7223712
loop_
_publ_author_name
'Margraf, G.'
'Lerner, H.W.'
'Bolte, M.'
'Wagner, M.'

_publ_section_title
;
 Synthese und struktur des ammoniumsesquicarbonat monohydrates (N H4)4 (H2
 (C O3)3) * (H2 O)
;
_journal_name_full
;
Zeitschrift fuer Naturforschung, Teil B. Anorganische Chemie, Organische 
Chemie (42,1987-)
;
_journal_page_first 511
_journal_page_last 513
_journal_volume 58
_journal_year 2003
_chemical_formula_sum 'C3 H20 N4 O10'
_chemical_name_systematic '(N H4)4 (H2 (C O3)3) (H2 O)'
_space_group_IT_number 42
_symmetry_space_group_name_Hall 'F 2 -2'
_symmetry_space_group_name_H-M 'F m m 2'
_cell_angle_alpha 90
_cell_angle_beta 90
_cell_angle_gamma 90
_cell_formula_units_Z 4
_cell_length_a 7.1916
_cell_length_b 15.8913
_cell_length_c 10.4912
_cell_volume 1198.975
_citation_journal_id_ASTM ZNBSEN
_cod_data_source_file Margraf_ZNBSEN_2003_461.cif
_cod_data_source_block C3H20N4O10
_cod_database_code 7223712

loop_
_symmetry_equiv_pos_as_xyz
x,y,z
-x,-y,z
-x,y,z
x,-y,z
x,y+1/2,z+1/2
-x,-y+1/2,z+1/2
-x,y+1/2,z+1/2
x,-y+1/2,z+1/2
x+1/2,y,z+1/2
-x+1/2,-y,z+1/2
-x+1/2,y,z+1/2
x+1/2,-y,z+1/2
x+1/2,y+1/2,z
-x+1/2,-y+1/2,z
-x+1/2,y+1/2,z
x+1/2,-y+1/2,z

loop_
_atom_site_label
_atom_site_type_symbol
_atom_site_fract_x
_atom_site_fract_y
_atom_site_fract_z
_atom_site_occupancy
_atom_site_U_iso_or_equiv
H2 H+1 0.817 0.1405 0.618 1 0.0
H6 H+1 0 0.3368 0.448 1 0.0
H5 H+1 0.674 0.0848 0.6458 1 0.0
C1 C+4 0.5 0 0.42763 1 0.0
O2 O-2 0.5 0.0699 0.36567 1 0.0
H4 H+1 0.815 0.1018 0.7374 1 0.0
O4 O-2 0 0.29081 0.49366 1 0.0
O1 O-2 0 0 0.3349 1 0.0
C2 C+4 0 0.22408 0.41613 1 0.0
O3 O-2 0.5 0 0.55065 1 0.0
H1 H+1 0 0.045 0.394 1 0.0
O6 O-2 0 0.23633 0.29708 1 0.0
O5 O-2 0 0.15308 0.47048 1 0.0
N1 N-3 0.7462 0.12128 0.67537 1 0.0
H3 H+1 0.672 0.162 0.7064 1 0.0
